data_2242520
loop_
_publ_author_name
'Hill, Nathan D. D.'
'Boer\'e, Ren\'e T.'

_publ_section_title
;
 Two tris(3,5-disubstituted phenyl)phosphines and their isostructural P^V^
 oxides
;
_journal_issue 7
_journal_name_full 'Acta Crystallographica Section E'
_journal_page_first 889
_journal_page_last 894
_journal_paper_doi 10.1107/S2056989018007831
_journal_volume 74
_journal_year 2018
_chemical_formula_iupac 'C27 H33 O4 P'
_chemical_formula_moiety 'C27 H33 O4 P'
_chemical_formula_sum 'C27 H33 O4 P'
_chemical_formula_weight 452.50
_chemical_name_common
;
Tris(4-methoxy-3,5-dimethylphenyl)phosphine oxide
;
_chemical_name_systematic
;
Tris(4-methoxy-3,5-dimethylphenyl(oxo)-\l^5^-phosphane
;
_space_group_crystal_system orthorhombic
_space_group_IT_number 61
_space_group_name_Hall '-P 2ac 2ab'
_space_group_name_H-M_alt 'P b c a'
_symmetry_space_group_name_Hall '-P 2ac 2ab'
_symmetry_space_group_name_H-M 'P b c a'
_atom_sites_solution_hydrogens geom
_atom_sites_solution_primary iterative
_audit_creation_method
;
OLEX2 1.2
(compiled 2018.04.26 svn.r3504 for OlexSys, GUI svn.r5492)
;
_cell_angle_alpha 90
_cell_angle_beta 90
_cell_angle_gamma 90
_cell_formula_units_Z 8
_cell_length_a 11.28601(11)
_cell_length_b 11.90008(11)
_cell_length_c 36.3801(3)
_cell_measurement_reflns_used 16756
_cell_measurement_temperature 108.3(4)
_cell_measurement_theta_max 80.0240
_cell_measurement_theta_min 4.5910
_cell_volume 4886.01(8)
_computing_cell_refinement
;
CrysAlis PRO (Rigaku OD, 2015)
;
_computing_data_collection
;
CrysAlis PRO (Rigaku OD, 2015)
;
_computing_data_reduction
;
CrysAlis PRO (Rigaku OD, 2015)
;
_computing_molecular_graphics
;
<i>OLEX2</i> (Dolomanov <i>et al.</i>,  2009)
;
_computing_publication_material
;
<i>OLEX2</i> (Dolomanov <i>et al.</i>,  2009)
;
_computing_structure_refinement
;
SHELXL2016 (Sheldrick, 2015b)
;
_computing_structure_solution
;
<i>olex2.solve</i> (Bourhis et al., 2015)
;
_diffrn_ambient_temperature 108.3(4)
_diffrn_measured_fraction_theta_full 0.999
_diffrn_measured_fraction_theta_max 0.996
_diffrn_measurement_device 'four-circle diffractometer'
_diffrn_measurement_device_type 'Rigaku Oxford Diffraction SuperNova, Dual, Cu at zero, Pilatus 200/300K'
_diffrn_measurement_method '\w scans'
_diffrn_radiation_monochromator mirror
_diffrn_radiation_type CuK\a
_diffrn_radiation_wavelength 1.54184
_diffrn_reflns_av_R_equivalents 0.0332
_diffrn_reflns_limit_h_max 13
_diffrn_reflns_limit_h_min -14
_diffrn_reflns_limit_k_max 15
_diffrn_reflns_limit_k_min -10
_diffrn_reflns_limit_l_max 46
_diffrn_reflns_limit_l_min -32
_diffrn_reflns_number 29719
_diffrn_reflns_theta_full 67.684
_diffrn_reflns_theta_max 80.256
_diffrn_reflns_theta_min 4.611
_exptl_absorpt_coefficient_mu 1.235
_exptl_absorpt_correction_T_max 1.00000
_exptl_absorpt_correction_T_min 0.75534
_exptl_absorpt_correction_type multi-scan
_exptl_absorpt_process_details
;
(CrysAlis PRO; Rigaku OD, 2015)
;
_exptl_crystal_colour 'clear colourless'
_exptl_crystal_density_diffrn 1.230
_exptl_crystal_description plate
_exptl_crystal_F_000 1936
_exptl_crystal_size_max 0.2
_exptl_crystal_size_mid 0.2
_exptl_crystal_size_min 0.04
_refine_diff_density_max 0.353
_refine_diff_density_min -0.405
_refine_ls_extinction_coef 0.00025(5)
_refine_ls_extinction_expression Fc^*^=kFc[1+0.001xFc^2^\l^3^/sin(2\q)]^-1/4^
_refine_ls_extinction_method
;
SHELXL2016 (Sheldrick, 2015b)
;
_refine_ls_goodness_of_fit_ref 1.052
_refine_ls_hydrogen_treatment constr
_refine_ls_matrix_type full
_refine_ls_number_parameters 299
_refine_ls_number_reflns 5325
_refine_ls_number_restraints 0
_refine_ls_restrained_S_all 1.052
_refine_ls_R_factor_all 0.0424
_refine_ls_R_factor_gt 0.0386
_refine_ls_shift/su_max 0.002
_refine_ls_shift/su_mean 0.000
_refine_ls_structure_factor_coef Fsqd
_refine_ls_weighting_details 'w=1/[\s^2^(Fo^2^)+(0.0444P)^2^+2.7320P] where P=(Fo^2^+2Fc^2^)/3'
_refine_ls_weighting_scheme calc
_refine_ls_wR_factor_gt 0.0979
_refine_ls_wR_factor_ref 0.1003
_reflns_number_gt 4821
_reflns_number_total 5325
_reflns_threshold_expression 'I > 2\s(I)'
_cod_data_source_file hb7751sup1.cif
_cod_data_source_block IV
_cod_database_code 2242520
_shelx_space_group_comment
;
The symmetry employed for this shelxl refinement is uniquely defined
by the following loop, which should always be used as a source of
symmetry information in preference to the above space-group names.
They are only intended as comments.
;

loop_
_space_group_symop_operation_xyz
'x, y, z'
'-x+1/2, -y, z+1/2'
'x+1/2, -y+1/2, -z'
'-x, y+1/2, -z+1/2'
'-x, -y, -z'
'x-1/2, y, -z-1/2'
'-x-1/2, y-1/2, z'
'x, -y-1/2, z-1/2'

loop_
_atom_site_type_symbol
_atom_site_label
_atom_site_fract_x
_atom_site_fract_y
_atom_site_fract_z
_atom_site_U_iso_or_equiv
_atom_site_adp_type
_atom_site_calc_flag
_atom_site_occupancy
P P1 0.79578(3) 0.57887(3) 0.63306(2) 0.01782(10) Uani d 1
O O1 0.82216(9) 0.45664(8) 0.63566(3) 0.0241(2) Uani d 1
O O2 0.27342(9) 0.65494(10) 0.63075(3) 0.0305(2) Uani d 1
O O3 0.93140(10) 0.76996(11) 0.48735(3) 0.0350(3) Uani d 1
O O4 1.03456(9) 0.84000(9) 0.75134(3) 0.0258(2) Uani d 1
C C1 0.63848(12) 0.60698(11) 0.63380(3) 0.0186(3) Uani d 1
C C2 0.59134(12) 0.70862(11) 0.62114(3) 0.0194(3) Uani d 1
H H2 0.643113 0.766482 0.613037 0.023 Uiso calc 1
C C3 0.46935(12) 0.72582(11) 0.62030(4) 0.0209(3) Uani d 1
C C4 0.39523(12) 0.63846(12) 0.63188(4) 0.0220(3) Uani d 1
C C5 0.43964(12) 0.53723(12) 0.64567(4) 0.0239(3) Uani d 1
C C6 0.56272(12) 0.52309(11) 0.64628(4) 0.0209(3) Uani d 1
H H6 0.595138 0.454888 0.655395 0.025 Uiso calc 1
C C7 0.41966(13) 0.83624(12) 0.60764(4) 0.0275(3) Uani d 1
H H7A 0.483170 0.892330 0.606736 0.041 Uiso calc 1
H H7B 0.358199 0.861138 0.624844 0.041 Uiso calc 1
H H7C 0.385164 0.827349 0.583095 0.041 Uiso calc 1
C C8 0.22242(15) 0.62574(16) 0.59606(5) 0.0385(4) Uani d 1
H H8A 0.260981 0.669074 0.576526 0.058 Uiso calc 1
H H8B 0.137480 0.642838 0.596364 0.058 Uiso calc 1
H H8C 0.233832 0.545291 0.591516 0.058 Uiso calc 1
C C9 0.35923(14) 0.44588(15) 0.65990(5) 0.0372(4) Uani d 1
H H9A 0.375698 0.432767 0.685999 0.056 Uiso calc 1
H H9B 0.373292 0.376517 0.646050 0.056 Uiso calc 1
H H9C 0.276449 0.468978 0.656900 0.056 Uiso calc 1
C C11 0.84536(12) 0.63908(12) 0.58997(4) 0.0207(3) Uani d 1
C C12 0.89015(12) 0.74785(12) 0.58695(4) 0.0233(3) Uani d 1
H H12 0.899650 0.792197 0.608462 0.028 Uiso calc 1
C C13 0.92131(13) 0.79276(13) 0.55278(4) 0.0267(3) Uani d 1
C C14 0.90563(13) 0.72557(13) 0.52171(4) 0.0267(3) Uani d 1
C C15 0.85914(13) 0.61662(13) 0.52372(4) 0.0267(3) Uani d 1
C C16 0.83036(13) 0.57450(12) 0.55830(4) 0.0241(3) Uani d 1
H H16 0.799917 0.500336 0.560367 0.029 Uiso calc 1
C C17 0.96890(17) 0.91105(14) 0.54979(4) 0.0359(4) Uani d 1
H H17A 1.055600 0.908816 0.548469 0.054 Uiso calc 1
H H17B 0.944584 0.954406 0.571416 0.054 Uiso calc 1
H H17C 0.937404 0.946656 0.527556 0.054 Uiso calc 1
C C18 1.05371(17) 0.75999(18) 0.47752(5) 0.0439(4) Uani d 1
H H18A 1.069584 0.805621 0.455644 0.066 Uiso calc 1
H H18B 1.072181 0.681140 0.472270 0.066 Uiso calc 1
H H18C 1.103135 0.786379 0.497918 0.066 Uiso calc 1
C C19 0.83794(16) 0.54874(16) 0.48934(4) 0.0367(4) Uani d 1
H H19A 0.789789 0.592591 0.472108 0.055 Uiso calc 1
H H19B 0.796155 0.479203 0.495677 0.055 Uiso calc 1
H H19C 0.914092 0.530334 0.477881 0.055 Uiso calc 1
C C21 0.86395(12) 0.66018(11) 0.66909(3) 0.0192(3) Uani d 1
C C22 0.80829(11) 0.75201(11) 0.68533(4) 0.0198(3) Uani d 1
H H22 0.731414 0.773357 0.677308 0.024 Uiso calc 1
C C23 0.86343(12) 0.81313(11) 0.71315(4) 0.0210(3) Uani d 1
C C24 0.97618(12) 0.77906(12) 0.72445(4) 0.0213(3) Uani d 1
C C25 1.03682(12) 0.69022(12) 0.70769(4) 0.0218(3) Uani d 1
C C26 0.97866(12) 0.63058(11) 0.68014(4) 0.0214(3) Uani d 1
H H26 1.017338 0.568957 0.668667 0.026 Uiso calc 1
C C27 0.80642(13) 0.91664(12) 0.72900(4) 0.0259(3) Uani d 1
H H27A 0.765918 0.897242 0.751965 0.039 Uiso calc 1
H H27B 0.748824 0.946793 0.711416 0.039 Uiso calc 1
H H27C 0.867385 0.973307 0.733934 0.039 Uiso calc 1
C C28 0.99864(14) 0.81185(15) 0.78793(4) 0.0311(3) Uani d 1
H H28A 0.913403 0.825199 0.790633 0.047 Uiso calc 1
H H28B 1.042074 0.858623 0.805539 0.047 Uiso calc 1
H H28C 1.015864 0.732445 0.792677 0.047 Uiso calc 1
C C29 1.16351(13) 0.66525(13) 0.71787(4) 0.0280(3) Uani d 1
H H29A 1.215520 0.722386 0.707106 0.042 Uiso calc 1
H H29B 1.185603 0.590996 0.708450 0.042 Uiso calc 1
H H29C 1.171810 0.666109 0.744687 0.042 Uiso calc 1

loop_
_atom_site_aniso_label
_atom_site_aniso_U_11
_atom_site_aniso_U_22
_atom_site_aniso_U_33
_atom_site_aniso_U_12
_atom_site_aniso_U_13
_atom_site_aniso_U_23
P1 0.01791(16) 0.01810(17) 0.01746(16) 0.00087(12) 0.00009(11) -0.00058(11)
O1 0.0246(5) 0.0209(5) 0.0269(5) 0.0024(4) -0.0006(4) -0.0009(4)
O2 0.0181(5) 0.0398(6) 0.0336(5) 0.0018(4) -0.0010(4) 0.0048(5)
O3 0.0380(6) 0.0477(7) 0.0194(5) -0.0067(5) 0.0043(4) 0.0048(5)
O4 0.0252(5) 0.0319(5) 0.0203(4) -0.0070(4) -0.0027(4) -0.0028(4)
C1 0.0198(6) 0.0206(6) 0.0154(5) 0.0004(5) -0.0007(4) -0.0015(4)
C2 0.0209(6) 0.0199(6) 0.0172(6) -0.0008(5) 0.0004(5) -0.0003(5)
C3 0.0229(6) 0.0226(6) 0.0173(6) 0.0022(5) -0.0008(5) -0.0008(5)
C4 0.0175(6) 0.0290(7) 0.0196(6) 0.0011(5) -0.0015(5) -0.0007(5)
C5 0.0228(6) 0.0258(7) 0.0233(6) -0.0038(5) -0.0025(5) 0.0017(5)
C6 0.0224(6) 0.0200(6) 0.0205(6) -0.0003(5) -0.0038(5) 0.0007(5)
C7 0.0237(7) 0.0268(7) 0.0321(7) 0.0050(6) -0.0006(6) 0.0037(6)
C8 0.0268(8) 0.0465(10) 0.0423(9) -0.0063(7) -0.0138(7) 0.0080(8)
C9 0.0240(7) 0.0357(9) 0.0518(10) -0.0061(6) -0.0033(7) 0.0145(7)
C11 0.0179(6) 0.0248(6) 0.0194(6) 0.0018(5) 0.0004(5) -0.0009(5)
C12 0.0246(7) 0.0262(7) 0.0192(6) -0.0005(5) 0.0023(5) -0.0021(5)
C13 0.0257(7) 0.0298(7) 0.0245(7) -0.0006(6) 0.0032(5) 0.0007(6)
C14 0.0251(7) 0.0379(8) 0.0171(6) -0.0003(6) 0.0027(5) 0.0025(6)
C15 0.0239(7) 0.0362(8) 0.0200(6) -0.0006(6) 0.0000(5) -0.0033(6)
C16 0.0225(6) 0.0281(7) 0.0215(6) -0.0009(5) 0.0003(5) -0.0027(5)
C17 0.0473(10) 0.0324(8) 0.0279(7) -0.0073(7) 0.0089(7) 0.0018(6)
C18 0.0421(9) 0.0629(12) 0.0269(8) -0.0124(9) 0.0125(7) -0.0025(8)
C19 0.0417(9) 0.0469(10) 0.0216(7) -0.0088(8) 0.0017(6) -0.0075(7)
C21 0.0203(6) 0.0204(6) 0.0168(6) -0.0011(5) 0.0002(5) 0.0019(5)
C22 0.0186(6) 0.0224(6) 0.0182(6) -0.0008(5) 0.0005(5) 0.0015(5)
C23 0.0222(6) 0.0229(6) 0.0178(6) -0.0020(5) 0.0017(5) 0.0016(5)
C24 0.0233(6) 0.0231(6) 0.0175(6) -0.0060(5) -0.0008(5) 0.0013(5)
C25 0.0206(6) 0.0240(6) 0.0210(6) -0.0016(5) -0.0017(5) 0.0048(5)
C26 0.0215(6) 0.0217(6) 0.0210(6) 0.0016(5) -0.0005(5) 0.0014(5)
C27 0.0244(7) 0.0282(7) 0.0250(7) -0.0010(6) 0.0022(5) -0.0057(5)
C28 0.0300(8) 0.0436(9) 0.0198(6) -0.0032(7) -0.0021(6) -0.0019(6)
C29 0.0236(7) 0.0293(7) 0.0311(7) 0.0011(6) -0.0073(6) 0.0023(6)

loop_
_atom_type_symbol
_atom_type_description
_atom_type_scat_dispersion_real
_atom_type_scat_dispersion_imag
_atom_type_scat_source
C C 0.0181 0.0091 'International Tables Vol C Tables 4.2.6.8 and 6.1.1.4'
H H 0.0000 0.0000 'International Tables Vol C Tables 4.2.6.8 and 6.1.1.4'
O O 0.0492 0.0322 'International Tables Vol C Tables 4.2.6.8 and 6.1.1.4'
P P 0.2955 0.4335 'International Tables Vol C Tables 4.2.6.8 and 6.1.1.4'

loop_
_geom_angle_atom_site_label_1
_geom_angle_atom_site_label_2
_geom_angle_atom_site_label_3
_geom_angle
O1 P1 C1 112.13(6)
O1 P1 C11 112.32(6)
O1 P1 C21 113.16(6)
C1 P1 C11 104.08(6)
C21 P1 C1 108.02(6)
C21 P1 C11 106.57(6)
C4 O2 C8 112.96(12)
C14 O3 C18 113.31(13)
C24 O4 C28 113.56(11)
C2 C1 P1 121.92(10)
C6 C1 P1 118.43(10)
C6 C1 C2 119.62(12)
C1 C2 H2 119.7
C3 C2 C1 120.69(12)
C3 C2 H2 119.7
C2 C3 C4 118.37(12)
C2 C3 C7 120.33(13)
C4 C3 C7 121.29(12)
O2 C4 C3 118.53(13)
O2 C4 C5 119.15(13)
C5 C4 C3 122.28(13)
C4 C5 C6 117.72(13)
C4 C5 C9 121.92(13)
C6 C5 C9 120.35(13)
C1 C6 C5 121.25(13)
C1 C6 H6 119.4
C5 C6 H6 119.4
C3 C7 H7A 109.5
C3 C7 H7B 109.5
C3 C7 H7C 109.5
H7A C7 H7B 109.5
H7A C7 H7C 109.5
H7B C7 H7C 109.5
O2 C8 H8A 109.5
O2 C8 H8B 109.5
O2 C8 H8C 109.5
H8A C8 H8B 109.5
H8A C8 H8C 109.5
H8B C8 H8C 109.5
C5 C9 H9A 109.5
C5 C9 H9B 109.5
C5 C9 H9C 109.5
H9A C9 H9B 109.5
H9A C9 H9C 109.5
H9B C9 H9C 109.5
C12 C11 P1 123.18(10)
C12 C11 C16 119.37(13)
C16 C11 P1 117.33(11)
C11 C12 H12 119.5
C11 C12 C13 121.08(13)
C13 C12 H12 119.5
C12 C13 C17 120.64(13)
C14 C13 C12 117.98(14)
C14 C13 C17 121.38(13)
O3 C14 C13 119.00(14)
O3 C14 C15 118.55(13)
C13 C14 C15 122.38(13)
C14 C15 C19 120.79(13)
C16 C15 C14 117.89(13)
C16 C15 C19 121.30(14)
C11 C16 H16 119.4
C15 C16 C11 121.29(14)
C15 C16 H16 119.4
C13 C17 H17A 109.5
C13 C17 H17B 109.5
C13 C17 H17C 109.5
H17A C17 H17B 109.5
H17A C17 H17C 109.5
H17B C17 H17C 109.5
O3 C18 H18A 109.5
O3 C18 H18B 109.5
O3 C18 H18C 109.5
H18A C18 H18B 109.5
H18A C18 H18C 109.5
H18B C18 H18C 109.5
C15 C19 H19A 109.5
C15 C19 H19B 109.5
C15 C19 H19C 109.5
H19A C19 H19B 109.5
H19A C19 H19C 109.5
H19B C19 H19C 109.5
C22 C21 P1 122.53(10)
C22 C21 C26 119.52(12)
C26 C21 P1 117.93(10)
C21 C22 H22 119.4
C21 C22 C23 121.11(12)
C23 C22 H22 119.4
C22 C23 C24 117.98(12)
C22 C23 C27 120.98(12)
C24 C23 C27 120.94(12)
O4 C24 C23 119.30(12)
O4 C24 C25 118.09(12)
C23 C24 C25 122.43(12)
C24 C25 C29 120.40(13)
C26 C25 C24 117.92(12)
C26 C25 C29 121.58(13)
C21 C26 H26 119.5
C25 C26 C21 120.94(13)
C25 C26 H26 119.5
C23 C27 H27A 109.5
C23 C27 H27B 109.5
C23 C27 H27C 109.5
H27A C27 H27B 109.5
H27A C27 H27C 109.5
H27B C27 H27C 109.5
O4 C28 H28A 109.5
O4 C28 H28B 109.5
O4 C28 H28C 109.5
H28A C28 H28B 109.5
H28A C28 H28C 109.5
H28B C28 H28C 109.5
C25 C29 H29A 109.5
C25 C29 H29B 109.5
C25 C29 H29C 109.5
H29A C29 H29B 109.5
H29A C29 H29C 109.5
H29B C29 H29C 109.5

loop_
_geom_bond_atom_site_label_1
_geom_bond_atom_site_label_2
_geom_bond_distance
P1 O1 1.4878(10)
P1 C1 1.8066(14)
P1 C11 1.8121(14)
P1 C21 1.8018(13)
O2 C4 1.3893(16)
O2 C8 1.430(2)
O3 C14 1.3880(17)
O3 C18 1.431(2)
O4 C24 1.3844(16)
O4 C28 1.4314(17)
C1 C2 1.3993(18)
C1 C6 1.3906(19)
C2 H2 0.9500
C2 C3 1.3923(19)
C3 C4 1.399(2)
C3 C7 1.5010(19)
C4 C5 1.398(2)
C5 C6 1.3995(19)
C5 C9 1.508(2)
C6 H6 0.9500
C7 H7A 0.9800
C7 H7B 0.9800
C7 H7C 0.9800
C8 H8A 0.9800
C8 H8B 0.9800
C8 H8C 0.9800
C9 H9A 0.9800
C9 H9B 0.9800
C9 H9C 0.9800
C11 C12 1.394(2)
C11 C16 1.3952(19)
C12 H12 0.9500
C12 C13 1.398(2)
C13 C14 1.396(2)
C13 C17 1.511(2)
C14 C15 1.401(2)
C15 C16 1.393(2)
C15 C19 1.508(2)
C16 H16 0.9500
C17 H17A 0.9800
C17 H17B 0.9800
C17 H17C 0.9800
C18 H18A 0.9800
C18 H18B 0.9800
C18 H18C 0.9800
C19 H19A 0.9800
C19 H19B 0.9800
C19 H19C 0.9800
C21 C22 1.3921(18)
C21 C26 1.4006(18)
C22 H22 0.9500
C22 C23 1.3930(19)
C23 C24 1.3974(19)
C23 C27 1.5046(19)
C24 C25 1.399(2)
C25 C26 1.3927(19)
C25 C29 1.5066(19)
C26 H26 0.9500
C27 H27A 0.9800
C27 H27B 0.9800
C27 H27C 0.9800
C28 H28A 0.9800
C28 H28B 0.9800
C28 H28C 0.9800
C29 H29A 0.9800
C29 H29B 0.9800
C29 H29C 0.9800

loop_
_geom_hbond_atom_site_label_D
_geom_hbond_atom_site_label_H
_geom_hbond_atom_site_label_A
_geom_hbond_site_symmetry_A
_geom_hbond_distance_DH
_geom_hbond_distance_HA
_geom_hbond_distance_DA
_geom_hbond_angle_DHA
C2 H2 O1 7_765 0.95 2.44 3.1533(16) 132
C7 H7A O1 7_765 0.98 2.55 3.4033(18) 145

_cod_database_fobs_code 2242520
